data_7100774
loop_
_publ_author_name
'Shilun Qiu'
'Qianrong Fang'
'Jinyu Sun'
'Ge Tian'
'Yan Wei'
'Ming Xue'
'Xiaoyu Yang'
'Guangshan Zhu'

_publ_section_title
;
A novel chiral layered Co(II) coordination polymer
with helical chains from achiral materials
;
_journal_name_full 'Chemical Communications'
_journal_paper_doi 10.1039/b417184e
_journal_year 2005
_chemical_absolute_configuration unk
_chemical_formula_moiety 'C7 H9 Co N O7'
_chemical_formula_sum 'C7 H9 Co N O7'
_chemical_formula_weight 278.08
_space_group_IT_number 19
_symmetry_cell_setting orthorhombic
_symmetry_space_group_name_Hall 'P 2ac 2ab'
_symmetry_space_group_name_H-M 'P 21 21 21'
_cell_angle_alpha 90.00
_cell_angle_beta 90.00
_cell_angle_gamma 90.00
_cell_formula_units_Z 4
_cell_length_a 7.363(2)
_cell_length_b 9.422(3)
_cell_length_c 13.976(4)
_cell_measurement_temperature 293(2)
_cell_volume 969.6(5)
_diffrn_ambient_temperature 293(2)
_exptl_crystal_density_diffrn 1.905
_cod_database_code 7100774

loop_
_symmetry_equiv_pos_as_xyz
'x, y, z'
'-x+1/2, -y, z+1/2'
'-x, y+1/2, -z+1/2'
'x+1/2, -y+1/2, -z'

loop_
_atom_site_label
_atom_site_type_symbol
_atom_site_fract_x
_atom_site_fract_y
_atom_site_fract_z
_atom_site_U_iso_or_equiv
_atom_site_adp_type
_atom_site_occupancy
_atom_site_symmetry_multiplicity
_atom_site_calc_flag
_atom_site_refinement_flags
_atom_site_disorder_assembly
_atom_site_disorder_group
C1 C 0.4792(6) 0.7310(5) 0.6754(3) 0.0241(11) Uani 1 1 d . . .
H1 H 0.4558 0.8056 0.7172 0.029 Uiso 1 1 calc R . .
C2 C 0.6510(7) 0.7209(5) 0.6349(3) 0.0242(11) Uani 1 1 d . . .
C3 C 0.6834(7) 0.6098(6) 0.5716(3) 0.0288(11) Uani 1 1 d . . .
H3 H 0.7977 0.5986 0.5442 0.035 Uiso 1 1 calc R . .
C4 C 0.5441(7) 0.5154(5) 0.5493(4) 0.0283(12) Uani 1 1 d . . .
H4 H 0.5623 0.4426 0.5054 0.034 Uiso 1 1 calc R . .
C5 C 0.3797(7) 0.5325(5) 0.5937(3) 0.0231(11) Uani 1 1 d . . .
C7 C 0.2209(7) 0.4325(5) 0.5782(3) 0.0243(12) Uani 1 1 d . . .
C6 C 0.7978(7) 0.8225(5) 0.6636(3) 0.0217(12) Uani 1 1 d . . .
N1 N 0.3455(6) 0.6382(4) 0.6571(3) 0.0234(9) Uani 1 1 d . . .
O6 O -0.1377(5) 0.5214(4) 0.7926(3) 0.0362(9) Uani 1 1 d . . .
O5 O 0.1585(5) 0.7462(3) 0.8439(2) 0.0321(9) Uani 1 1 d . . .
O4 O 0.7505(5) 0.9470(3) 0.6833(3) 0.0284(8) Uani 1 1 d . . .
O1 O 0.0794(5) 0.4584(3) 0.6257(2) 0.0277(8) Uani 1 1 d . . .
O2 O 0.2379(5) 0.3320(3) 0.5205(2) 0.0339(9) Uani 1 1 d . . .
O3 O 0.9599(5) 0.7793(3) 0.6658(2) 0.0274(8) Uani 1 1 d . . .
O7 O 0.4317(6) 0.0848(5) 0.6105(3) 0.0577(12) Uani 1 1 d . . .
Co1 Co 0.09791(8) 0.60542(6) 0.73554(4) 0.0218(2) Uani 1 1 d . . .

loop_
_atom_site_aniso_label
_atom_site_aniso_U_11
_atom_site_aniso_U_22
_atom_site_aniso_U_33
_atom_site_aniso_U_23
_atom_site_aniso_U_13
_atom_site_aniso_U_12
C1 0.023(3) 0.019(2) 0.030(3) -0.003(2) -0.002(2) -0.005(2)
C2 0.024(3) 0.024(3) 0.025(3) 0.001(2) -0.003(2) 0.002(2)
C3 0.018(3) 0.034(3) 0.034(3) -0.001(3) 0.006(2) -0.003(3)
C4 0.025(3) 0.028(3) 0.031(3) -0.008(2) 0.005(2) -0.001(2)
C5 0.026(3) 0.018(2) 0.026(2) -0.0003(19) 0.000(2) 0.003(2)
C7 0.027(3) 0.022(3) 0.024(3) 0.001(2) -0.004(2) -0.003(2)
C6 0.021(3) 0.023(3) 0.020(2) 0.005(2) 0.001(2) 0.001(2)
N1 0.023(2) 0.021(2) 0.026(2) -0.0009(16) 0.0010(17) -0.0001(18)
O6 0.029(2) 0.030(2) 0.050(2) 0.0105(16) 0.0111(17) 0.0032(17)
O5 0.040(2) 0.0260(18) 0.0304(18) -0.0037(15) -0.0040(16) 0.0076(17)
O4 0.0227(19) 0.0192(18) 0.043(2) -0.0040(15) -0.0057(17) 0.0008(16)
O1 0.024(2) 0.0245(16) 0.0347(18) -0.0066(14) 0.0038(18) -0.0059(16)
O2 0.035(2) 0.0298(19) 0.037(2) -0.0129(17) 0.0051(18) -0.0069(18)
O3 0.0194(19) 0.0239(17) 0.0390(19) -0.0007(15) -0.0006(15) 0.0005(16)
O7 0.034(2) 0.072(3) 0.067(3) 0.023(2) 0.011(2) -0.004(2)
Co1 0.0184(4) 0.0188(3) 0.0280(3) -0.0021(3) 0.0018(3) -0.0001(3)

loop_
_geom_bond_atom_site_label_1
_geom_bond_atom_site_label_2
_geom_bond_distance
_geom_bond_site_symmetry_2
_geom_bond_publ_flag
C1 N1 1.341(6) . ?
C1 C2 1.389(7) . ?
C2 C3 1.391(7) . ?
C2 C6 1.498(7) . ?
C3 C4 1.393(7) . ?
C4 C5 1.370(7) . ?
C5 N1 1.357(6) . ?
C5 C7 1.517(7) . ?
C7 O2 1.249(6) . ?
C7 O1 1.260(6) . ?
C6 O4 1.255(5) . ?
C6 O3 1.261(6) . ?
N1 Co1 2.149(4) . ?
O6 Co1 2.067(3) . ?
O5 Co1 2.062(3) . ?
O4 Co1 2.182(3) 3_656 ?
O1 Co1 2.072(3) . ?
O3 Co1 2.160(3) 1_655 ?
Co1 O3 2.160(3) 1_455 ?
Co1 O4 2.182(3) 3_646 ?
